data_2239722
loop_
_publ_author_name
'Sharma, Naresh'
'Brahmachari, Goutam'
'Banerjee, Bubun'
'Kant, Rajni'
'Gupta, Vivek K.'

_publ_section_title
;
 Ethyl
 6-amino-5-cyano-4-phenyl-2,4-dihydropyrano[2,3-<i>c</i>]pyrazole-3-carboxylate
 dimethyl sulfoxide monosolvate
;
_journal_issue 7
_journal_name_full 'Acta Crystallographica Section E'
_journal_page_first o795
_journal_page_last o796
_journal_paper_doi 10.1107/S1600536814013270
_journal_volume 70
_journal_year 2014
_chemical_formula_iupac 'C16 H14 N4 O3, C2 H6 O S'
_chemical_formula_moiety 'C16 H14 N4 O3, C2 H6 O S'
_chemical_formula_sum 'C18 H20 N4 O4 S'
_chemical_formula_weight 388.44
_chemical_name_systematic
;
Ethyl
6-amino-5-cyano-4-phenyl-2,4-dihydropyrano[2,3-<i>c</i>]pyrazole-3-carboxylate
dimethyl sulfoxide monosolvate
;
_space_group_IT_number 14
_symmetry_cell_setting monoclinic
_symmetry_space_group_name_Hall '-P 2ybc'
_symmetry_space_group_name_H-M 'P 1 21/c 1'
_atom_sites_solution_hydrogens geom
_atom_sites_solution_primary direct
_atom_sites_solution_secondary difmap
_audit_creation_method SHELXL-97
_cell_angle_alpha 90
_cell_angle_beta 93.376(5)
_cell_angle_gamma 90
_cell_formula_units_Z 8
_cell_length_a 28.018(5)
_cell_length_b 9.196(5)
_cell_length_c 15.396(5)
_cell_measurement_reflns_used 1789
_cell_measurement_temperature 293(2)
_cell_measurement_theta_max 26.6860
_cell_measurement_theta_min 4.1210
_cell_volume 3960(3)
_computing_cell_refinement 'CrysAlis PRO (Oxford Diffraction, 2010)'
_computing_data_collection 'CrysAlis PRO (Oxford Diffraction, 2010)'
_computing_data_reduction 'CrysAlis PRO (Oxford Diffraction, 2010)'
_computing_molecular_graphics 'ORTEP-3 for Windows (Farrugia, 2012)'
_computing_publication_material 'PLATON (Spek, 2009)'
_computing_structure_refinement 'SHELXL97 (Sheldrick, 2008)'
_computing_structure_solution 'SHELXS97 (Sheldrick, 2008)'
_diffrn_ambient_temperature 293(2)
_diffrn_detector_area_resol_mean 16.1049
_diffrn_measured_fraction_theta_full 0.997
_diffrn_measured_fraction_theta_max 0.997
_diffrn_measurement_device_type 'Oxford Diffraction Xcalibur Sapphire3'
_diffrn_measurement_method '\w scans'
_diffrn_radiation_monochromator graphite
_diffrn_radiation_source 'fine-focus sealed tube'
_diffrn_radiation_type MoK\a
_diffrn_radiation_wavelength 0.71073
_diffrn_reflns_av_R_equivalents 0.0517
_diffrn_reflns_av_sigmaI/netI 0.0781
_diffrn_reflns_limit_h_max 33
_diffrn_reflns_limit_h_min -31
_diffrn_reflns_limit_k_max 10
_diffrn_reflns_limit_k_min -6
_diffrn_reflns_limit_l_max 9
_diffrn_reflns_limit_l_min -18
_diffrn_reflns_number 13653
_diffrn_reflns_theta_full 25.00
_diffrn_reflns_theta_max 25.00
_diffrn_reflns_theta_min 3.43
_diffrn_standards_decay_% 0
_diffrn_standards_interval_count 0
_diffrn_standards_interval_time 0
_diffrn_standards_number 0
_exptl_absorpt_coefficient_mu 0.194
_exptl_absorpt_correction_T_max 1.00000
_exptl_absorpt_correction_T_min 0.80484
_exptl_absorpt_correction_type multi-scan
_exptl_absorpt_process_details '(CrysAlis RED; Oxford Diffraction, 2010)'
_exptl_crystal_colour White
_exptl_crystal_density_diffrn 1.303
_exptl_crystal_density_method 'not measured'
_exptl_crystal_description Block
_exptl_crystal_F_000 1632
_exptl_crystal_size_max 0.30
_exptl_crystal_size_mid 0.20
_exptl_crystal_size_min 0.20
_refine_diff_density_max 0.320
_refine_diff_density_min -0.235
_refine_ls_goodness_of_fit_ref 0.995
_refine_ls_hydrogen_treatment constr
_refine_ls_matrix_type full
_refine_ls_number_parameters 510
_refine_ls_number_reflns 6946
_refine_ls_number_restraints 0
_refine_ls_restrained_S_all 0.995
_refine_ls_R_factor_all 0.1278
_refine_ls_R_factor_gt 0.0677
_refine_ls_shift/su_max 0.000
_refine_ls_shift/su_mean 0.000
_refine_ls_structure_factor_coef Fsqd
_refine_ls_weighting_details 'calc w=1/[\s^2^(Fo^2^)+(0.0876P)^2^] where P=(Fo^2^+2Fc^2^)/3'
_refine_ls_weighting_scheme calc
_refine_ls_wR_factor_gt 0.1638
_refine_ls_wR_factor_ref 0.2102
_reflns_number_gt 3460
_reflns_number_total 6946
_reflns_threshold_expression I>2\s(I)
_cod_data_source_file lh5712sup1.cif
_cod_data_source_block I
_cod_original_sg_symbol_H-M 'P 21/c'
_cod_database_code 2239722
_cod_database_fobs_code 2239722

loop_
_symmetry_equiv_pos_as_xyz
'x, y, z'
'-x, y+1/2, -z+1/2'
'-x, -y, -z'
'x, -y-1/2, z-1/2'

loop_
_atom_site_type_symbol
_atom_site_label
_atom_site_fract_x
_atom_site_fract_y
_atom_site_fract_z
_atom_site_U_iso_or_equiv
_atom_site_adp_type
_atom_site_calc_flag
_atom_site_refinement_flags
_atom_site_occupancy
_atom_site_symmetry_multiplicity
_atom_site_disorder_assembly
_atom_site_disorder_group
N N1A 0.53193(10) 0.7819(3) 0.8897(2) 0.0695(9) Uani d . 1 1 . .
N N2A 0.52515(10) 0.6372(3) 0.8921(2) 0.0677(9) Uani d . 1 1 . .
H H2A 0.4974 0.5974 0.8917 0.081 Uiso calc R 1 1 . .
C C3A 0.56660(11) 0.5602(3) 0.8952(2) 0.0561(9) Uani d . 1 1 . .
C C4A 0.65667(11) 0.6520(3) 0.8983(2) 0.0512(8) Uani d . 1 1 . .
H H4A 0.6677 0.5907 0.9476 0.061 Uiso calc R 1 1 . .
C C5A 0.67549(11) 0.8066(3) 0.9139(2) 0.0502(8) Uani d . 1 1 . .
C C6A 0.64854(12) 0.9290(3) 0.9073(2) 0.0571(9) Uani d . 1 1 . .
O O7A 0.60010(8) 0.9282(2) 0.89259(17) 0.0674(7) Uani d . 1 1 . .
C C8A 0.57909(12) 0.7925(3) 0.8921(3) 0.0616(9) Uani d . 1 1 . .
C C9A 0.60339(11) 0.6616(3) 0.8957(2) 0.0530(9) Uani d . 1 1 . .
C C10A 0.72495(13) 0.8238(3) 0.9324(2) 0.0585(9) Uani d . 1 1 . .
N N11A 0.76529(12) 0.8350(3) 0.9473(2) 0.0823(11) Uani d . 1 1 . .
N N12A 0.66396(11) 1.0672(3) 0.9145(2) 0.0810(11) Uani d . 1 1 . .
H H50A 0.6939 1.0850 0.9243 0.097 Uiso calc R 1 1 . .
H H40A 0.6439 1.1377 0.9092 0.097 Uiso calc R 1 1 . .
C C13A 0.56757(12) 0.4028(4) 0.9000(3) 0.0638(10) Uani d . 1 1 . .
O O13A 0.60412(9) 0.3324(2) 0.90798(19) 0.0771(8) Uani d . 1 1 . .
O O14A 0.52397(8) 0.3481(2) 0.89287(19) 0.0786(8) Uani d . 1 1 . .
C C15A 0.51823(14) 0.1906(4) 0.8995(3) 0.0886(14) Uani d . 1 1 . .
H H15C 0.5253 0.1586 0.9589 0.106 Uiso calc R 1 1 . .
H H15D 0.5396 0.1410 0.8619 0.106 Uiso calc R 1 1 . .
C C16A 0.46789(17) 0.1595(5) 0.8721(4) 0.1174(18) Uani d . 1 1 . .
H H16D 0.4473 0.2176 0.9056 0.176 Uiso calc R 1 1 . .
H H16E 0.4613 0.0583 0.8813 0.176 Uiso calc R 1 1 . .
H H16F 0.4623 0.1822 0.8115 0.176 Uiso calc R 1 1 . .
C C17A 0.67533(11) 0.5887(3) 0.8153(2) 0.0547(9) Uani d . 1 1 . .
C C18A 0.66234(14) 0.6484(4) 0.7353(3) 0.0740(11) Uani d . 1 1 . .
H H18A 0.6414 0.7270 0.7316 0.089 Uiso calc R 1 1 . .
C C19A 0.6800(2) 0.5929(6) 0.6608(3) 0.1099(18) Uani d . 1 1 . .
H H19A 0.6710 0.6338 0.6071 0.132 Uiso calc R 1 1 . .
C C20A 0.7113(2) 0.4757(8) 0.6657(5) 0.128(3) Uani d . 1 1 . .
H H20A 0.7238 0.4384 0.6156 0.154 Uiso calc R 1 1 . .
C C21A 0.72347(18) 0.4168(6) 0.7438(5) 0.118(2) Uani d . 1 1 . .
H H21A 0.7442 0.3378 0.7471 0.141 Uiso calc R 1 1 . .
C C22A 0.70605(13) 0.4704(4) 0.8190(3) 0.0791(12) Uani d . 1 1 . .
H H22A 0.7148 0.4273 0.8722 0.095 Uiso calc R 1 1 . .
N N1B 0.98769(10) 0.2450(3) 0.1030(2) 0.0690(9) Uani d . 1 1 . .
N N2B 0.99344(10) 0.3898(3) 0.1081(2) 0.0637(8) Uani d . 1 1 . .
H H2B 1.0203 0.4307 0.1231 0.076 Uiso calc R 1 1 . .
C C3B 0.95301(11) 0.4650(3) 0.0872(2) 0.0517(8) Uani d . 1 1 . .
C C4B 0.86559(10) 0.3732(3) 0.0388(2) 0.0462(8) Uani d . 1 1 . .
H H4B 0.8622 0.4317 -0.0144 0.055 Uiso calc R 1 1 . .
C C5B 0.84917(11) 0.2186(3) 0.0175(2) 0.0490(8) Uani d . 1 1 . .
C C6B 0.87600(12) 0.0964(3) 0.0311(2) 0.0575(9) Uani d . 1 1 . .
O O7B 0.92214(8) 0.0970(2) 0.06421(18) 0.0714(8) Uani d . 1 1 . .
C C8B 0.94166(12) 0.2333(3) 0.0776(2) 0.0595(9) Uani d . 1 1 . .
C C9B 0.91763(11) 0.3640(3) 0.0674(2) 0.0478(8) Uani d . 1 1 . .
C C10B 0.80137(13) 0.2011(3) -0.0144(2) 0.0554(9) Uani d . 1 1 . .
N N11B 0.76248(11) 0.1905(3) -0.0413(2) 0.0784(10) Uani d . 1 1 . .
N N12B 0.86195(11) -0.0413(3) 0.0170(2) 0.0860(11) Uani d . 1 1 . .
H H50B 0.8332 -0.0594 -0.0027 0.103 Uiso calc R 1 1 . .
H H40B 0.8817 -0.1116 0.0276 0.103 Uiso calc R 1 1 . .
C C13B 0.95170(12) 0.6237(3) 0.0869(2) 0.0547(9) Uani d . 1 1 . .
O O13B 0.91680(8) 0.6936(2) 0.06285(18) 0.0737(8) Uani d . 1 1 . .
O O14B 0.99271(8) 0.6791(2) 0.11744(18) 0.0717(8) Uani d . 1 1 . .
C C15B 0.99710(13) 0.8366(3) 0.1205(3) 0.0745(11) Uani d . 1 1 . .
H H15A 0.9726 0.8784 0.1547 0.089 Uiso calc R 1 1 . .
H H15B 0.9940 0.8773 0.0623 0.089 Uiso calc R 1 1 . .
C C16B 1.04599(15) 0.8670(4) 0.1622(3) 0.0955(14) Uani d . 1 1 . .
H H16A 1.0480 0.8295 0.2205 0.143 Uiso calc R 1 1 . .
H H16B 1.0515 0.9700 0.1636 0.143 Uiso calc R 1 1 . .
H H16C 1.0697 0.8208 0.1292 0.143 Uiso calc R 1 1 . .
C C17B 0.83482(11) 0.4393(3) 0.1059(2) 0.0532(9) Uani d . 1 1 . .
C C18B 0.80440(13) 0.5537(4) 0.0831(3) 0.0793(12) Uani d . 1 1 . .
H H18B 0.8049 0.5913 0.0270 0.095 Uiso calc R 1 1 . .
C C19B 0.77395(18) 0.6138(6) 0.1384(5) 0.1173(19) Uani d . 1 1 . .
H H19B 0.7543 0.6912 0.1210 0.141 Uiso calc R 1 1 . .
C C20B 0.7730(2) 0.5589(8) 0.2185(5) 0.119(2) Uani d . 1 1 . .
H H20B 0.7518 0.5985 0.2563 0.143 Uiso calc R 1 1 . .
C C21B 0.8023(2) 0.4450(7) 0.2477(3) 0.1114(19) Uani d . 1 1 . .
H H21B 0.8013 0.4093 0.3041 0.134 Uiso calc R 1 1 . .
C C22B 0.83403(15) 0.3849(4) 0.1877(3) 0.0790(12) Uani d . 1 1 . .
H H22B 0.8542 0.3085 0.2049 0.095 Uiso calc R 1 1 . .
S S1 0.39614(7) 0.6010(2) 0.82388(15) 0.0969(9) Uani d P 0.679(4) 1 A 1
S S1A 0.39306(13) 0.6880(5) 0.8912(3) 0.0895(19) Uani d P 0.321(4) 1 A 2
S S2 0.87312(9) 0.6108(4) 0.8352(3) 0.1088(15) Uani d P 0.546(6) 1 B 3
S S2B 0.88926(12) 0.5896(3) 0.7732(3) 0.0929(15) Uani d P 0.454(6) 1 B 4
O O1S 0.43139(10) 0.5574(4) 0.9002(3) 0.1292(14) Uani d . 1 1 . .
O O2S 0.91562(11) 0.5181(3) 0.8424(3) 0.1368(16) Uani d . 1 1 . .
C C1S 0.40250(19) 0.7830(6) 0.8178(5) 0.160(3) Uani d . 1 1 . .
H H1S 0.4319 0.8055 0.7917 0.192 Uiso calc PR 0.679(4) 1 A 1
H H2S 0.4030 0.8239 0.8752 0.192 Uiso calc PR 0.679(4) 1 A 1
H H3S 0.3762 0.8232 0.7830 0.192 Uiso calc PR 0.679(4) 1 A 1
H H4S 0.4315 0.8365 0.8307 0.192 Uiso d PR 0.321(4) 1 A 2
H H5S 0.3764 0.8496 0.8077 0.192 Uiso d PR 0.321(4) 1 A 2
H H6S 0.4058 0.7249 0.7667 0.192 Uiso d PR 0.321(4) 1 A 2
C C2S 0.34120(18) 0.5886(6) 0.8717(5) 0.158(3) Uani d . 1 1 . .
H H7S 0.3331 0.4882 0.8791 0.190 Uiso calc PR 0.679(4) 1 A 1
H H8S 0.3169 0.6350 0.8348 0.190 Uiso calc PR 0.679(4) 1 A 1
H H9S 0.3434 0.6360 0.9273 0.190 Uiso calc PR 0.679(4) 1 A 1
H H10S 0.3362 0.5275 0.9209 0.190 Uiso d PR 0.321(4) 1 A 2
H H11S 0.3440 0.5295 0.8209 0.190 Uiso d PR 0.321(4) 1 A 2
H H12S 0.3146 0.6537 0.8625 0.190 Uiso d PR 0.321(4) 1 A 2
C C3S 0.8903(2) 0.7740(5) 0.7998(5) 0.186(3) Uani d . 1 1 . .
H H13S 0.9146 0.8131 0.8398 0.223 Uiso calc PR 0.546(6) 1 B 3
H H14S 0.8633 0.8385 0.7960 0.223 Uiso calc PR 0.546(6) 1 B 3
H H15S 0.9028 0.7638 0.7434 0.223 Uiso calc PR 0.546(6) 1 B 3
H H16S 0.9228 0.8059 0.8086 0.223 Uiso d PR 0.454(6) 1 B 4
H H17S 0.8740 0.7890 0.8522 0.223 Uiso d PR 0.454(6) 1 B 4
H H18S 0.8746 0.8286 0.7532 0.223 Uiso d PR 0.454(6) 1 B 4
C C4S 0.8336(3) 0.5660(7) 0.7631(8) 0.290(7) Uani d . 1 1 . .
H H19S 0.8211 0.4720 0.7765 0.348 Uiso calc PR 0.546(6) 1 B 3
H H20S 0.8474 0.5624 0.7075 0.348 Uiso calc PR 0.546(6) 1 B 3
H H21S 0.8082 0.6362 0.7612 0.348 Uiso calc PR 0.546(6) 1 B 3
H H22S 0.8269 0.4662 0.7485 0.348 Uiso d PR 0.454(6) 1 B 4
H H23S 0.8202 0.6278 0.7177 0.348 Uiso d PR 0.454(6) 1 B 4
H H24S 0.8198 0.5894 0.8169 0.348 Uiso d PR 0.454(6) 1 B 4

loop_
_atom_site_aniso_label
_atom_site_aniso_U_11
_atom_site_aniso_U_22
_atom_site_aniso_U_33
_atom_site_aniso_U_12
_atom_site_aniso_U_13
_atom_site_aniso_U_23
N1A 0.0434(18) 0.0496(17) 0.116(3) 0.0062(13) 0.0079(18) 0.0038(17)
N2A 0.0419(17) 0.0522(18) 0.110(3) 0.0025(13) 0.0132(17) 0.0062(17)
C3A 0.0414(19) 0.0483(19) 0.079(2) 0.0043(16) 0.0087(18) 0.0002(17)
C4A 0.0442(19) 0.0511(18) 0.058(2) 0.0037(15) 0.0051(16) 0.0021(16)
C5A 0.0453(19) 0.0419(17) 0.063(2) 0.0083(15) -0.0021(16) -0.0056(15)
C6A 0.0456(19) 0.049(2) 0.076(2) -0.0005(16) -0.0011(18) -0.0025(17)
O7A 0.0427(13) 0.0423(13) 0.116(2) 0.0063(10) -0.0014(14) 0.0028(13)
C8A 0.046(2) 0.048(2) 0.091(3) 0.0053(16) 0.0059(19) 0.0017(19)
C9A 0.0428(19) 0.0455(18) 0.071(2) 0.0135(16) 0.0085(17) 0.0045(16)
C10A 0.052(2) 0.0449(19) 0.078(3) 0.0035(16) -0.007(2) -0.0057(17)
N11A 0.054(2) 0.065(2) 0.126(3) 0.0044(16) -0.017(2) -0.0027(19)
N12A 0.0544(19) 0.0475(17) 0.139(3) 0.0040(15) -0.013(2) -0.0031(18)
C13A 0.039(2) 0.055(2) 0.098(3) 0.0024(17) 0.013(2) 0.001(2)
O13A 0.0498(15) 0.0545(14) 0.128(2) 0.0064(12) 0.0092(15) -0.0029(14)
O14A 0.0476(15) 0.0529(14) 0.135(2) -0.0020(12) 0.0061(16) 0.0037(15)
C15A 0.068(3) 0.050(2) 0.148(4) -0.0094(19) 0.008(3) 0.007(2)
C16A 0.081(3) 0.088(3) 0.182(5) -0.024(3) -0.006(4) -0.005(3)
C17A 0.0368(18) 0.0492(19) 0.079(3) -0.0042(15) 0.0072(18) -0.0056(18)
C18A 0.074(3) 0.070(2) 0.079(3) -0.013(2) 0.011(2) -0.006(2)
C19A 0.127(5) 0.124(4) 0.082(3) -0.051(4) 0.040(3) -0.025(3)
C20A 0.095(5) 0.142(6) 0.153(6) -0.046(4) 0.064(5) -0.085(5)
C21A 0.065(3) 0.119(4) 0.173(6) 0.009(3) 0.036(4) -0.066(5)
C22A 0.048(2) 0.073(3) 0.116(4) 0.0119(19) 0.010(2) -0.017(2)
N1B 0.0415(17) 0.0492(16) 0.115(3) -0.0001(13) -0.0089(17) 0.0045(17)
N2B 0.0425(17) 0.0493(17) 0.098(2) -0.0002(13) -0.0072(16) 0.0051(16)
C3B 0.0394(18) 0.0441(18) 0.071(2) 0.0053(15) 0.0009(17) 0.0052(16)
C4B 0.0385(17) 0.0445(17) 0.0552(19) 0.0047(14) 0.0004(15) 0.0006(15)
C5B 0.0398(18) 0.0418(17) 0.064(2) 0.0058(14) -0.0055(16) -0.0009(15)
C6B 0.0425(19) 0.0478(19) 0.081(3) 0.0004(16) -0.0052(18) 0.0016(18)
O7B 0.0514(15) 0.0407(13) 0.120(2) 0.0091(11) -0.0164(15) 0.0007(13)
C8B 0.049(2) 0.0416(19) 0.087(3) 0.0041(16) -0.0036(19) -0.0002(18)
C9B 0.0418(18) 0.0410(17) 0.060(2) 0.0055(14) -0.0018(16) 0.0017(15)
C10B 0.050(2) 0.0428(18) 0.072(2) -0.0001(15) -0.0093(19) -0.0079(16)
N11B 0.056(2) 0.0639(19) 0.111(3) 0.0036(16) -0.023(2) -0.0106(18)
N12B 0.0582(19) 0.0449(16) 0.151(3) 0.0027(14) -0.027(2) -0.0107(19)
C13B 0.0408(19) 0.052(2) 0.071(2) 0.0008(16) -0.0001(18) 0.0024(18)
O13B 0.0480(15) 0.0526(14) 0.119(2) 0.0049(11) -0.0078(15) 0.0049(14)
O14B 0.0503(15) 0.0462(13) 0.117(2) -0.0033(11) -0.0111(15) 0.0011(13)
C15B 0.064(3) 0.047(2) 0.112(3) -0.0085(18) 0.006(2) -0.006(2)
C16B 0.083(3) 0.076(3) 0.126(4) -0.027(2) -0.005(3) -0.009(3)
C17B 0.0435(19) 0.0493(19) 0.067(2) -0.0116(16) 0.0032(17) -0.0086(16)
C18B 0.054(2) 0.076(3) 0.109(3) 0.017(2) 0.010(2) -0.018(2)
C19B 0.075(4) 0.134(5) 0.146(5) 0.020(3) 0.029(4) -0.053(4)
C20B 0.082(4) 0.135(5) 0.145(6) -0.024(4) 0.047(4) -0.062(5)
C21B 0.126(5) 0.136(5) 0.075(3) -0.068(4) 0.035(3) -0.029(3)
C22B 0.087(3) 0.077(3) 0.074(3) -0.016(2) 0.013(2) -0.007(2)
S1 0.0793(13) 0.0955(14) 0.1160(19) -0.0053(10) 0.0069(12) -0.0162(12)
S1A 0.065(2) 0.121(4) 0.083(3) 0.018(2) 0.0102(19) 0.013(2)
S2 0.0635(16) 0.153(3) 0.111(3) 0.0201(15) 0.0120(16) 0.056(2)
S2B 0.0635(19) 0.114(2) 0.101(3) -0.0011(15) 0.0044(19) -0.0174(17)
O1S 0.0506(17) 0.134(3) 0.203(4) 0.0091(17) 0.006(2) 0.077(3)
O2S 0.067(2) 0.092(2) 0.245(5) 0.0036(17) -0.047(3) 0.029(2)
C1S 0.086(4) 0.125(4) 0.270(8) 0.003(3) 0.004(5) 0.099(5)
C2S 0.067(3) 0.160(5) 0.245(8) -0.025(3) -0.012(4) 0.086(5)
C3S 0.127(5) 0.088(4) 0.333(10) -0.006(3) -0.069(6) 0.031(5)
C4S 0.142(6) 0.142(6) 0.56(2) 0.003(5) -0.198(10) -0.020(8)

loop_
_atom_type_symbol
_atom_type_description
_atom_type_scat_dispersion_real
_atom_type_scat_dispersion_imag
_atom_type_scat_source
C C 0.0033 0.0016 'International Tables Vol C Tables 4.2.6.8 and 6.1.1.4'
H H 0.0000 0.0000 'International Tables Vol C Tables 4.2.6.8 and 6.1.1.4'
N N 0.0061 0.0033 'International Tables Vol C Tables 4.2.6.8 and 6.1.1.4'
O O 0.0106 0.0060 'International Tables Vol C Tables 4.2.6.8 and 6.1.1.4'
S S 0.1246 0.1234 'International Tables Vol C Tables 4.2.6.8 and 6.1.1.4'

loop_
_geom_angle_atom_site_label_1
_geom_angle_atom_site_label_2
_geom_angle_atom_site_label_3
_geom_angle
C8A N1A N2A 102.4(3)
N1A N2A C3A 113.3(3)
N1A N2A H2A 123.4
C3A N2A H2A 123.4
N2A C3A C9A 106.4(3)
N2A C3A C13A 122.4(3)
C9A C3A C13A 131.2(3)
C9A C4A C17A 113.1(3)
C9A C4A C5A 106.5(2)
C17A C4A C5A 110.7(3)
C9A C4A H4A 108.8
C17A C4A H4A 108.8
C5A C4A H4A 108.8
C6A C5A C10A 117.3(3)
C6A C5A C4A 125.1(3)
C10A C5A C4A 117.6(3)
N12A C6A C5A 127.1(3)
N12A C6A O7A 109.3(3)
C5A C6A O7A 123.6(3)
C6A O7A C8A 115.2(2)
N1A C8A O7A 119.5(3)
N1A C8A C9A 115.2(3)
O7A C8A C9A 125.3(3)
C8A C9A C3A 102.8(3)
C8A C9A C4A 122.8(3)
C3A C9A C4A 134.4(3)
N11A C10A C5A 178.7(4)
C6A N12A H50A 120.0
C6A N12A H40A 120.0
H50A N12A H40A 120.0
O13A C13A O14A 125.3(3)
O13A C13A C3A 123.5(3)
O14A C13A C3A 111.2(3)
C13A O14A C15A 118.5(3)
O14A C15A C16A 106.2(3)
O14A C15A H15C 110.5
C16A C15A H15C 110.5
O14A C15A H15D 110.5
C16A C15A H15D 110.5
H15C C15A H15D 108.7
C15A C16A H16D 109.5
C15A C16A H16E 109.5
H16D C16A H16E 109.5
C15A C16A H16F 109.5
H16D C16A H16F 109.5
H16E C16A H16F 109.5
C18A C17A C22A 118.7(4)
C18A C17A C4A 120.8(3)
C22A C17A C4A 120.5(3)
C19A C18A C17A 120.6(4)
C19A C18A H18A 119.7
C17A C18A H18A 119.7
C18A C19A C20A 120.0(5)
C18A C19A H19A 120.0
C20A C19A H19A 120.0
C21A C20A C19A 119.1(5)
C21A C20A H20A 120.4
C19A C20A H20A 120.4
C20A C21A C22A 121.7(5)
C20A C21A H21A 119.1
C22A C21A H21A 119.1
C21A C22A C17A 119.8(5)
C21A C22A H22A 120.1
C17A C22A H22A 120.1
C8B N1B N2B 102.0(3)
N1B N2B C3B 113.4(3)
N1B N2B H2B 123.3
C3B N2B H2B 123.3
N2B C3B C9B 106.8(3)
N2B C3B C13B 122.2(3)
C9B C3B C13B 130.9(3)
C9B C4B C17B 113.9(3)
C9B C4B C5B 106.6(2)
C17B C4B C5B 110.2(2)
C9B C4B H4B 108.7
C17B C4B H4B 108.7
C5B C4B H4B 108.7
C6B C5B C10B 117.7(3)
C6B C5B C4B 125.5(3)
C10B C5B C4B 116.8(2)
N12B C6B C5B 126.9(3)
N12B C6B O7B 109.1(3)
C5B C6B O7B 123.9(3)
C6B O7B C8B 114.8(2)
N1B C8B O7B 119.1(3)
N1B C8B C9B 114.9(3)
O7B C8B C9B 126.0(3)
C3B C9B C8B 102.8(3)
C3B C9B C4B 134.4(3)
C8B C9B C4B 122.7(3)
N11B C10B C5B 178.2(4)
C6B N12B H50B 120.0
C6B N12B H40B 120.0
H50B N12B H40B 120.0
O13B C13B O14B 125.1(3)
O13B C13B C3B 123.5(3)
O14B C13B C3B 111.4(3)
C13B O14B C15B 117.9(3)
O14B C15B C16B 105.8(3)
O14B C15B H15A 110.6
C16B C15B H15A 110.6
O14B C15B H15B 110.6
C16B C15B H15B 110.6
H15A C15B H15B 108.7
C15B C16B H16A 109.5
C15B C16B H16B 109.5
H16A C16B H16B 109.5
C15B C16B H16C 109.5
H16A C16B H16C 109.5
H16B C16B H16C 109.5
C22B C17B C18B 118.1(4)
C22B C17B C4B 121.8(3)
C18B C17B C4B 119.9(3)
C19B C18B C17B 123.3(5)
C19B C18B H18B 118.3
C17B C18B H18B 118.3
C20B C19B C18B 118.3(6)
C20B C19B H19B 120.9
C18B C19B H19B 120.9
C19B C20B C21B 122.7(5)
C19B C20B H20B 118.6
C21B C20B H20B 118.6
C20B C21B C22B 117.4(5)
C20B C21B H21B 121.3
C22B C21B H21B 121.3
C17B C22B C21B 120.1(5)
C17B C22B H22B 119.9
C21B C22B H22B 119.9
O1S S1 C1S 103.6(3)
O1S S1 C2S 101.7(3)
C1S S1 C2S 100.8(3)
O1S S1 H6S 121.5
C2S S1 H6S 120.0
O1S S1 H11S 117.2
C1S S1 H11S 120.4
H6S S1 H11S 120.0
C1S S1A O1S 111.2(4)
C1S S1A C2S 111.7(4)
O1S S1A C2S 99.8(3)
O2S S2 C4S 115.8(5)
O2S S2 C3S 107.4(3)
C4S S2 C3S 102.0(4)
O2S S2 H17S 124.0
C4S S2 H17S 111.9
O2S S2 H24S 136.6
C3S S2 H24S 110.7
H17S S2 H24S 99.3
O2S S2B C4S 118.6(5)
O2S S2B C3S 105.9(3)
C4S S2B C3S 99.2(4)
S1 O1S S1A 49.26(17)
S1A C1S S1 48.8(2)
S1A C1S H1S 130.5
S1 C1S H1S 109.5
S1A C1S H2S 61.1
S1 C1S H2S 109.5
H1S C1S H2S 109.5
S1A C1S H3S 119.5
S1 C1S H3S 109.5
H1S C1S H3S 109.5
H2S C1S H3S 109.5
S1A C1S H4S 109.6
S1 C1S H4S 126.0
H2S C1S H4S 69.0
H3S C1S H4S 122.0
S1A C1S H5S 109.5
S1 C1S H5S 124.1
H1S C1S H5S 117.4
H2S C1S H5S 82.5
H4S C1S H5S 109.5
S1A C1S H6S 109.3
S1 C1S H6S 60.6
H1S C1S H6S 69.5
H2S C1S H6S 167.3
H3S C1S H6S 82.3
H4S C1S H6S 109.5
H5S C1S H6S 109.5
S1A C2S H7S 133.7
S1 C2S H7S 109.5
S1A C2S H8S 115.3
S1 C2S H8S 109.5
H7S C2S H8S 109.5
S1A C2S H9S 66.1
S1 C2S H9S 109.5
H7S C2S H9S 109.5
H8S C2S H9S 109.5
S1A C2S H10S 109.4
S1 C2S H10S 122.8
H7S C2S H10S 45.2
H8S C2S H10S 126.6
H9S C2S H10S 64.3
S1A C2S H11S 109.5
S1 C2S H11S 65.0
H7S C2S H11S 65.4
H8S C2S H11S 81.9
H9S C2S H11S 168.7
H10S C2S H11S 109.5
S1A C2S H12S 109.5
S1 C2S H12S 126.4
H7S C2S H12S 115.5
H9S C2S H12S 81.8
H10S C2S H12S 109.5
H11S C2S H12S 109.5
S2 C3S H13S 109.5
S2B C3S H13S 121.1
S2 C3S H14S 109.5
S2B C3S H14S 125.8
H13S C3S H14S 109.5
S2 C3S H15S 109.5
S2B C3S H15S 72.2
H13S C3S H15S 109.5
H14S C3S H15S 109.5
S2 C3S H16S 121.1
S2B C3S H16S 109.4
H14S C3S H16S 123.9
H15S C3S H16S 76.3
S2 C3S H17S 72.3
S2B C3S H17S 109.6
H13S C3S H17S 76.3
H14S C3S H17S 63.3
H15S C3S H17S 172.4
H16S C3S H17S 109.5
S2 C3S H18S 125.7
S2B C3S H18S 109.4
H13S C3S H18S 123.9
H14S C3S H18S 46.2
H15S C3S H18S 63.3
H16S C3S H18S 109.5
H17S C3S H18S 109.5
S2B C4S H19S 118.3
S2 C4S H19S 109.5
S2B C4S H20S 69.1
S2 C4S H20S 109.5
H19S C4S H20S 109.5
S2B C4S H21S 129.7
S2 C4S H21S 109.5
H19S C4S H21S 109.5
H20S C4S H21S 109.5
S2B C4S H22S 109.5
S2 C4S H22S 122.2
H20S C4S H22S 80.9
H21S C4S H22S 120.2
S2B C4S H23S 109.6
S2 C4S H23S 125.9
H19S C4S H23S 123.9
H20S C4S H23S 62.2
H21S C4S H23S 47.3
H22S C4S H23S 109.5
S2B C4S H24S 109.4
S2 C4S H24S 68.7
H19S C4S H24S 81.1
H20S C4S H24S 168.9
H21S C4S H24S 62.5
H22S C4S H24S 109.5
H23S C4S H24S 109.5

loop_
_geom_bond_atom_site_label_1
_geom_bond_atom_site_label_2
_geom_bond_distance
N1A C8A 1.323(4)
N1A N2A 1.345(4)
N2A C3A 1.359(4)
N2A H2A 0.8600
C3A C9A 1.390(4)
C3A C13A 1.450(5)
C4A C9A 1.494(4)
C4A C17A 1.524(4)
C4A C5A 1.530(4)
C4A H4A 0.9800
C5A C6A 1.356(4)
C5A C10A 1.407(4)
C6A N12A 1.345(4)
C6A O7A 1.363(4)
O7A C8A 1.379(4)
C8A C9A 1.383(4)
C10A N11A 1.145(4)
N12A H50A 0.8600
N12A H40A 0.8600
C13A O13A 1.212(4)
C13A O14A 1.319(4)
O14A C15A 1.462(4)
C15A C16A 1.476(5)
C15A H15C 0.9700
C15A H15D 0.9700
C16A H16D 0.9600
C16A H16E 0.9600
C16A H16F 0.9600
C17A C18A 1.378(5)
C17A C22A 1.387(5)
C18A C19A 1.374(6)
C18A H18A 0.9300
C19A C20A 1.390(8)
C19A H19A 0.9300
C20A C21A 1.344(8)
C20A H20A 0.9300
C21A C22A 1.374(7)
C21A H21A 0.9300
C22A H22A 0.9300
N1B C8B 1.330(4)
N1B N2B 1.344(4)
N2B C3B 1.350(4)
N2B H2B 0.8600
C3B C9B 1.379(4)
C3B C13B 1.459(4)
C4B C9B 1.501(4)
C4B C17B 1.511(4)
C4B C5B 1.524(4)
C4B H4B 0.9800
C5B C6B 1.361(4)
C5B C10B 1.408(4)
C6B N12B 1.340(4)
C6B O7B 1.362(4)
O7B C8B 1.378(4)
C8B C9B 1.382(4)
C10B N11B 1.147(4)
N12B H50B 0.8600
N12B H40B 0.8600
C13B O13B 1.210(4)
C13B O14B 1.318(4)
O14B C15B 1.454(4)
C15B C16B 1.505(5)
C15B H15A 0.9700
C15B H15B 0.9700
C16B H16A 0.9600
C16B H16B 0.9600
C16B H16C 0.9600
C17B C22B 1.357(5)
C17B C18B 1.387(5)
C18B C19B 1.358(6)
C18B H18B 0.9300
C19B C20B 1.333(8)
C19B H19B 0.9300
C20B C21B 1.390(7)
C20B H20B 0.9300
C21B C22B 1.430(6)
C21B H21B 0.9300
C22B H22B 0.9300
S1 O1S 1.543(4)
S1 C1S 1.686(5)
S1 C2S 1.749(6)
S1 H6S 1.4746
S1 H11S 1.6005
S1A C1S 1.464(6)
S1A O1S 1.612(5)
S1A C2S 1.728(6)
S2 O2S 1.463(4)
S2 C4S 1.576(8)
S2 C3S 1.677(6)
S2 H17S 1.6594
S2 H24S 1.5180
S2B O2S 1.421(5)
S2B C4S 1.573(8)
S2B C3S 1.744(6)
C1S H1S 0.9600
C1S H2S 0.9600
C1S H3S 0.9600
C1S H4S 0.9600
C1S H5S 0.9600
C1S H6S 0.9601
C2S H7S 0.9600
C2S H8S 0.9600
C2S H9S 0.9600
C2S H10S 0.9600
C2S H11S 0.9600
C2S H12S 0.9600
C3S H13S 0.9600
C3S H14S 0.9600
C3S H15S 0.9600
C3S H16S 0.9600
C3S H17S 0.9600
C3S H18S 0.9600
C4S H19S 0.9600
C4S H20S 0.9600
C4S H21S 0.9600
C4S H22S 0.9600
C4S H23S 0.9600
C4S H24S 0.9600

loop_
_geom_hbond_atom_site_label_D
_geom_hbond_atom_site_label_H
_geom_hbond_atom_site_label_A
_geom_hbond_site_symmetry_A
_geom_hbond_distance_DH
_geom_hbond_distance_HA
_geom_hbond_distance_DA
_geom_hbond_angle_DHA
_geom_hbond_publ_flag
N2A H2A O1S 1_555 0.86 1.90 2.737(4) 165 y
N2B H2B O2S 3_766 0.86 1.90 2.750(5) 168 y
N12A H50A N11B 1_566 0.86 2.19 3.024(5) 164 y
N12A H40A O13A 1_565 0.86 2.11 2.958(4) 170 y
N12B H50B N11A 1_544 0.86 2.23 3.072(5) 165 y
N12B H40B O13B 1_545 0.86 2.10 2.945(4) 168 y

loop_
_geom_torsion_atom_site_label_1
_geom_torsion_atom_site_label_2
_geom_torsion_atom_site_label_3
_geom_torsion_atom_site_label_4
_geom_torsion
C8A N1A N2A C3A -0.4(4)
N1A N2A C3A C9A 0.6(4)
N1A N2A C3A C13A 178.7(3)
C9A C4A C5A C6A -12.8(4)
C17A C4A C5A C6A 110.5(4)
C9A C4A C5A C10A 170.4(3)
C17A C4A C5A C10A -66.3(4)
C10A C5A C6A N12A 1.7(5)
C4A C5A C6A N12A -175.1(3)
C10A C5A C6A O7A -177.7(3)
C4A C5A C6A O7A 5.5(5)
N12A C6A O7A C8A -174.1(3)
C5A C6A O7A C8A 5.4(5)
N2A N1A C8A O7A -178.6(3)
N2A N1A C8A C9A 0.1(5)
C6A O7A C8A N1A 171.2(3)
C6A O7A C8A C9A -7.3(5)
N1A C8A C9A C3A 0.2(5)
O7A C8A C9A C3A 178.8(4)
N1A C8A C9A C4A 179.7(3)
O7A C8A C9A C4A -1.7(6)
N2A C3A C9A C8A -0.5(4)
C13A C3A C9A C8A -178.3(4)
N2A C3A C9A C4A -179.8(4)
C13A C3A C9A C4A 2.4(7)
C17A C4A C9A C8A -111.1(4)
C5A C4A C9A C8A 10.7(4)
C17A C4A C9A C3A 68.1(5)
C5A C4A C9A C3A -170.0(4)
N2A C3A C13A O13A -175.5(4)
C9A C3A C13A O13A 2.1(7)
N2A C3A C13A O14A 5.7(5)
C9A C3A C13A O14A -176.7(4)
O13A C13A O14A C15A 3.4(6)
C3A C13A O14A C15A -177.8(3)
C13A O14A C15A C16A -169.0(4)
C9A C4A C17A C18A 54.5(4)
C5A C4A C17A C18A -64.9(4)
C9A C4A C17A C22A -126.0(3)
C5A C4A C17A C22A 114.6(3)
C22A C17A C18A C19A -0.8(5)
C4A C17A C18A C19A 178.7(3)
C17A C18A C19A C20A -0.1(7)
C18A C19A C20A C21A 0.9(8)
C19A C20A C21A C22A -0.6(9)
C20A C21A C22A C17A -0.4(8)
C18A C17A C22A C21A 1.1(6)
C4A C17A C22A C21A -178.4(4)
C8B N1B N2B C3B 0.2(4)
N1B N2B C3B C9B 0.5(4)
N1B N2B C3B C13B -178.7(3)
C9B C4B C5B C6B 6.1(4)
C17B C4B C5B C6B -118.0(4)
C9B C4B C5B C10B -177.6(3)
C17B C4B C5B C10B 58.3(4)
C10B C5B C6B N12B 0.3(6)
C4B C5B C6B N12B 176.6(3)
C10B C5B C6B O7B -177.9(3)
C4B C5B C6B O7B -1.5(5)
N12B C6B O7B C8B 176.9(3)
C5B C6B O7B C8B -4.7(5)
N2B N1B C8B O7B 179.4(3)
N2B N1B C8B C9B -0.8(4)
C6B O7B C8B N1B -174.5(3)
C6B O7B C8B C9B 5.8(5)
N2B C3B C9B C8B -0.9(4)
C13B C3B C9B C8B 178.2(3)
N2B C3B C9B C4B -179.2(3)
C13B C3B C9B C4B -0.1(6)
N1B C8B C9B C3B 1.1(4)
O7B C8B C9B C3B -179.1(3)
N1B C8B C9B C4B 179.7(3)
O7B C8B C9B C4B -0.6(5)
C17B C4B C9B C3B -65.1(5)
C5B C4B C9B C3B 173.1(4)
C17B C4B C9B C8B 116.8(3)
C5B C4B C9B C8B -5.0(4)
N2B C3B C13B O13B 174.8(3)
C9B C3B C13B O13B -4.2(6)
N2B C3B C13B O14B -6.4(4)
C9B C3B C13B O14B 174.6(4)
O13B C13B O14B C15B -1.8(5)
C3B C13B O14B C15B 179.5(3)
C13B O14B C15B C16B 177.0(3)
C9B C4B C17B C22B -55.6(4)
C5B C4B C17B C22B 64.2(4)
C9B C4B C17B C18B 127.9(3)
C5B C4B C17B C18B -112.3(3)
C22B C17B C18B C19B 0.0(6)
C4B C17B C18B C19B 176.5(4)
C17B C18B C19B C20B -0.7(7)
C18B C19B C20B C21B 1.1(9)
C19B C20B C21B C22B -0.9(8)
C18B C17B C22B C21B 0.3(5)
C4B C17B C22B C21B -176.2(3)
C20B C21B C22B C17B 0.1(6)
C1S S1 O1S S1A 45.2(3)
C2S S1 O1S S1A -59.0(3)
C1S S1A O1S S1 -58.4(4)
C2S S1A O1S S1 59.6(3)
C4S S2B O2S S2 -51.6(5)
C3S S2B O2S S2 58.6(3)
C4S S2 O2S S2B 49.6(6)
C3S S2 O2S S2B -63.5(4)
O1S S1A C1S S1 51.7(3)
C2S S1A C1S S1 -58.8(4)
O1S S1 C1S S1A -51.9(3)
C2S S1 C1S S1A 53.0(3)
C1S S1A C2S S1 62.2(4)
O1S S1A C2S S1 -55.3(3)
O1S S1 C2S S1A 59.9(3)
C1S S1 C2S S1A -46.6(3)
O2S S2 C3S S2B 57.7(3)
C4S S2 C3S S2B -64.5(5)
O2S S2B C3S S2 -59.7(3)
C4S S2B C3S S2 63.7(5)
O2S S2B C4S S2 51.5(4)
C3S S2B C4S S2 -62.3(4)
O2S S2 C4S S2B -47.8(5)
C3S S2 C4S S2B 68.4(4)
